data_2232079
loop_
_publ_author_name
'Tian, Da-Min'
'Xu, Hui'

_publ_section_title
;
 (4,6-Diamino-1,3-phenylene)bis(phenylmethanone)
;
_journal_issue 10
_journal_name_full 'Acta Crystallographica Section E'
_journal_page_first o2619
_journal_paper_doi 10.1107/S1600536811032752
_journal_volume 67
_journal_year 2011
_chemical_formula_iupac 'C20 H16 N2 O2'
_chemical_formula_moiety 'C20 H16 N2 O2'
_chemical_formula_sum 'C20 H16 N2 O2'
_chemical_formula_weight 316.35
_chemical_name_systematic
;
(4,6-Diamino-1,3-phenylene)bis(phenylmethanone)
;
_space_group_IT_number 14
_symmetry_cell_setting monoclinic
_symmetry_space_group_name_Hall '-P 2yn'
_symmetry_space_group_name_H-M 'P 1 21/n 1'
_atom_sites_solution_hydrogens geom
_atom_sites_solution_primary direct
_atom_sites_solution_secondary difmap
_audit_creation_method SHELXL-97
_cell_angle_alpha 90.00
_cell_angle_beta 104.32(3)
_cell_angle_gamma 90.00
_cell_formula_units_Z 4
_cell_length_a 13.602(3)
_cell_length_b 7.2350(14)
_cell_length_c 16.786(3)
_cell_measurement_reflns_used 25
_cell_measurement_temperature 293(2)
_cell_measurement_theta_max 13
_cell_measurement_theta_min 9
_cell_volume 1600.6(6)
_computing_cell_refinement 'CAD-4 EXPRESS (Enraf--Nonius, 1985)'
_computing_data_collection 'CAD-4 EXPRESS (Enraf--Nonius, 1985)'
_computing_data_reduction 'XCAD4 (Harms & Wocadlo, 1995)'
_computing_molecular_graphics 'SHELXTL (Sheldrick, 2008)'
_computing_publication_material 'SHELXTL (Sheldrick, 2008)'
_computing_structure_refinement 'SHELXL97 (Sheldrick, 2008)'
_computing_structure_solution 'SHELXS97 (Sheldrick, 2008)'
_diffrn_ambient_temperature 293(2)
_diffrn_measured_fraction_theta_full 1.000
_diffrn_measured_fraction_theta_max 1.000
_diffrn_measurement_device_type 'Nonius CAD-4'
_diffrn_measurement_method \w/2\q
_diffrn_radiation_monochromator graphite
_diffrn_radiation_source 'fine-focus sealed tube'
_diffrn_radiation_type MoK\a
_diffrn_radiation_wavelength 0.71073
_diffrn_reflns_av_R_equivalents 0.0501
_diffrn_reflns_av_sigmaI/netI 0.0402
_diffrn_reflns_limit_h_max 16
_diffrn_reflns_limit_h_min 0
_diffrn_reflns_limit_k_max 8
_diffrn_reflns_limit_k_min 0
_diffrn_reflns_limit_l_max 19
_diffrn_reflns_limit_l_min -20
_diffrn_reflns_number 3034
_diffrn_reflns_theta_full 25.26
_diffrn_reflns_theta_max 25.26
_diffrn_reflns_theta_min 1.73
_diffrn_standards_decay_% 1
_diffrn_standards_interval_count 200
_diffrn_standards_interval_time 120
_diffrn_standards_number 3
_exptl_absorpt_coefficient_mu 0.086
_exptl_absorpt_correction_T_max 0.9915
_exptl_absorpt_correction_T_min 0.9747
_exptl_absorpt_correction_type psi-scan
_exptl_absorpt_process_details '(North <i>et al.</i>, 1968)'
_exptl_crystal_colour colourless
_exptl_crystal_density_diffrn 1.313
_exptl_crystal_density_method 'not measured'
_exptl_crystal_description block
_exptl_crystal_F_000 664
_exptl_crystal_size_max 0.30
_exptl_crystal_size_mid 0.20
_exptl_crystal_size_min 0.10
_refine_diff_density_max 0.207
_refine_diff_density_min -0.160
_refine_ls_extinction_coef 0.033(4)
_refine_ls_extinction_expression Fc^*^=kFc[1+0.001xFc^2^\l^3^/sin(2\q)]^-1/4^
_refine_ls_extinction_method SHELXL
_refine_ls_goodness_of_fit_ref 1.002
_refine_ls_hydrogen_treatment constr
_refine_ls_matrix_type full
_refine_ls_number_parameters 218
_refine_ls_number_reflns 2905
_refine_ls_number_restraints 0
_refine_ls_restrained_S_all 1.002
_refine_ls_R_factor_all 0.0838
_refine_ls_R_factor_gt 0.0519
_refine_ls_shift/su_max 0.000
_refine_ls_shift/su_mean 0.000
_refine_ls_structure_factor_coef Fsqd
_refine_ls_weighting_details 'calc w=1/[\s^2^(Fo^2^)+(0.0950P)^2^+0.0000P] where P=(Fo^2^+2Fc^2^)/3'
_refine_ls_weighting_scheme calc
_refine_ls_wR_factor_gt 0.1372
_refine_ls_wR_factor_ref 0.1591
_reflns_number_gt 1956
_reflns_number_total 2905
_reflns_threshold_expression I>2\s(I)
_cod_data_source_file vm2115.cif
_cod_data_source_block I
_cod_original_cell_volume 1600.6(5)
_cod_original_sg_symbol_H-M P21/n
_cod_database_code 2232079
_cod_database_fobs_code 2232079

loop_
_symmetry_equiv_pos_as_xyz
'x, y, z'
'-x+1/2, y+1/2, -z+1/2'
'-x, -y, -z'
'x-1/2, -y-1/2, z-1/2'

loop_
_atom_site_type_symbol
_atom_site_label
_atom_site_fract_x
_atom_site_fract_y
_atom_site_fract_z
_atom_site_U_iso_or_equiv
_atom_site_adp_type
_atom_site_calc_flag
_atom_site_refinement_flags
_atom_site_occupancy
_atom_site_symmetry_multiplicity
N N1 0.37312(16) 0.3893(3) 0.28367(12) 0.0591(6) Uani d . 1 1
H H1A 0.3491 0.4712 0.3109 0.071 Uiso calc R 1 1
H H1B 0.4341 0.3493 0.3021 0.071 Uiso calc R 1 1
O O1 0.52000(14) 0.1831(3) 0.24813(14) 0.0930(8) Uani d . 1 1
C C1 0.57390(17) -0.0458(4) 0.12198(14) 0.0531(6) Uani d . 1 1
H H1C 0.6095 0.0647 0.1245 0.064 Uiso calc R 1 1
O O2 0.04343(12) 0.1873(2) -0.05001(10) 0.0611(5) Uani d . 1 1
N N2 0.05679(14) 0.3923(3) 0.08577(13) 0.0578(6) Uani d . 1 1
H H2A 0.0370 0.4769 0.1142 0.069 Uiso calc R 1 1
H H2B 0.0163 0.3519 0.0415 0.069 Uiso calc R 1 1
C C2 0.60783(19) -0.2017(4) 0.08967(15) 0.0607(7) Uani d . 1 1
H H2C 0.6656 -0.1947 0.0696 0.073 Uiso calc R 1 1
C C3 0.5578(2) -0.3659(4) 0.08670(16) 0.0604(7) Uani d . 1 1
H H3A 0.5818 -0.4704 0.0653 0.072 Uiso calc R 1 1
C C4 0.4720(2) -0.3763(3) 0.11544(16) 0.0589(7) Uani d . 1 1
H H4A 0.4378 -0.4881 0.1138 0.071 Uiso calc R 1 1
C C5 0.43617(17) -0.2205(3) 0.14694(14) 0.0477(6) Uani d . 1 1
H H5A 0.3775 -0.2280 0.1658 0.057 Uiso calc R 1 1
C C6 0.48687(15) -0.0536(3) 0.15059(12) 0.0382(5) Uani d . 1 1
C C7 0.45547(17) 0.1125(3) 0.19187(14) 0.0468(6) Uani d . 1 1
C C8 0.35224(15) 0.1836(3) 0.16598(12) 0.0348(5) Uani d . 1 1
C C9 0.28558(14) 0.1203(3) 0.09414(12) 0.0333(5) Uani d . 1 1
H H9A 0.3095 0.0308 0.0639 0.040 Uiso calc R 1 1
C C10 0.18605(15) 0.1806(3) 0.06417(12) 0.0348(5) Uani d . 1 1
C C11 0.15099(16) 0.3230(3) 0.11055(13) 0.0399(5) Uani d . 1 1
C C12 0.21684(16) 0.3878(3) 0.18220(13) 0.0431(6) Uani d . 1 1
H H12A 0.1936 0.4795 0.2118 0.052 Uiso calc R 1 1
C C13 0.31502(16) 0.3235(3) 0.21194(12) 0.0395(5) Uani d . 1 1
C C14 0.12288(16) 0.1100(3) -0.01357(13) 0.0402(5) Uani d . 1 1
C C15 0.15422(15) -0.0590(3) -0.05239(12) 0.0384(5) Uani d . 1 1
C C16 0.18537(17) -0.2215(3) -0.00953(14) 0.0443(6) Uani d . 1 1
H H16A 0.1921 -0.2251 0.0469 0.053 Uiso calc R 1 1
C C17 0.20657(18) -0.3783(3) -0.04972(17) 0.0562(7) Uani d . 1 1
H H17A 0.2271 -0.4864 -0.0203 0.067 Uiso calc R 1 1
C C18 0.19713(19) -0.3735(4) -0.13331(18) 0.0642(8) Uani d . 1 1
H H18A 0.2113 -0.4785 -0.1604 0.077 Uiso calc R 1 1
C C19 0.1668(2) -0.2136(4) -0.17665(16) 0.0621(7) Uani d . 1 1
H H19A 0.1614 -0.2104 -0.2330 0.075 Uiso calc R 1 1
C C20 0.14434(17) -0.0577(4) -0.13704(14) 0.0523(6) Uani d . 1 1
H H20A 0.1224 0.0489 -0.1671 0.063 Uiso calc R 1 1

loop_
_atom_site_aniso_label
_atom_site_aniso_U_11
_atom_site_aniso_U_22
_atom_site_aniso_U_33
_atom_site_aniso_U_12
_atom_site_aniso_U_13
_atom_site_aniso_U_23
N1 0.0621(13) 0.0564(13) 0.0529(12) 0.0047(11) 0.0032(10) -0.0213(10)
O1 0.0592(12) 0.0820(15) 0.1104(16) 0.0206(11) -0.0310(11) -0.0536(13)
C1 0.0470(14) 0.0519(16) 0.0608(15) -0.0068(12) 0.0144(11) 0.0068(12)
O2 0.0525(10) 0.0619(11) 0.0576(10) 0.0207(9) -0.0077(8) -0.0073(9)
N2 0.0437(11) 0.0595(14) 0.0667(13) 0.0159(10) 0.0072(10) -0.0157(11)
C2 0.0526(15) 0.079(2) 0.0580(16) 0.0050(14) 0.0274(13) -0.0004(14)
C3 0.0603(16) 0.0593(17) 0.0626(16) 0.0119(14) 0.0172(13) -0.0141(14)
C4 0.0583(15) 0.0388(14) 0.0792(18) 0.0033(12) 0.0162(13) -0.0054(13)
C5 0.0433(13) 0.0426(14) 0.0596(15) 0.0017(10) 0.0171(11) -0.0003(11)
C6 0.0347(11) 0.0375(12) 0.0386(11) 0.0022(9) 0.0021(9) 0.0016(10)
C7 0.0441(13) 0.0389(13) 0.0502(13) 0.0016(11) -0.0020(10) -0.0034(11)
C8 0.0399(11) 0.0267(11) 0.0376(11) -0.0002(9) 0.0089(9) 0.0023(9)
C9 0.0384(11) 0.0262(10) 0.0361(11) 0.0014(9) 0.0107(9) 0.0006(8)
C10 0.0380(11) 0.0299(11) 0.0363(11) 0.0027(9) 0.0090(9) 0.0034(9)
C11 0.0405(12) 0.0320(12) 0.0484(13) 0.0026(10) 0.0134(10) 0.0039(10)
C12 0.0508(13) 0.0341(12) 0.0478(13) 0.0048(10) 0.0184(10) -0.0055(10)
C13 0.0493(13) 0.0327(12) 0.0369(11) -0.0054(10) 0.0113(9) -0.0038(9)
C14 0.0384(12) 0.0375(12) 0.0426(12) 0.0024(10) 0.0057(9) 0.0041(10)
C15 0.0323(11) 0.0369(12) 0.0422(12) -0.0021(9) 0.0020(9) -0.0020(10)
C16 0.0458(13) 0.0377(13) 0.0476(13) -0.0031(10) 0.0082(10) -0.0019(10)
C17 0.0540(15) 0.0364(13) 0.0764(18) 0.0019(11) 0.0125(13) -0.0043(13)
C18 0.0567(16) 0.0599(18) 0.0722(18) 0.0055(13) 0.0089(13) -0.0270(15)
C19 0.0599(16) 0.076(2) 0.0454(14) 0.0069(15) 0.0041(12) -0.0158(14)
C20 0.0482(13) 0.0583(16) 0.0442(13) 0.0086(12) -0.0001(10) -0.0016(12)

loop_
_atom_type_symbol
_atom_type_description
_atom_type_scat_dispersion_real
_atom_type_scat_dispersion_imag
_atom_type_scat_source
C C 0.0033 0.0016 'International Tables Vol C Tables 4.2.6.8 and 6.1.1.4'
H H 0.0000 0.0000 'International Tables Vol C Tables 4.2.6.8 and 6.1.1.4'
N N 0.0061 0.0033 'International Tables Vol C Tables 4.2.6.8 and 6.1.1.4'
O O 0.0106 0.0060 'International Tables Vol C Tables 4.2.6.8 and 6.1.1.4'

loop_
_geom_angle_atom_site_label_1
_geom_angle_atom_site_label_2
_geom_angle_atom_site_label_3
_geom_angle
C13 N1 H1A 120.0
C13 N1 H1B 120.0
H1A N1 H1B 120.0
C2 C1 C6 120.1(2)
C2 C1 H1C 120.0
C6 C1 H1C 120.0
C11 N2 H2A 120.0
C11 N2 H2B 120.0
H2A N2 H2B 120.0
C3 C2 C1 120.9(2)
C3 C2 H2C 119.5
C1 C2 H2C 119.5
C2 C3 C4 119.7(2)
C2 C3 H3A 120.2
C4 C3 H3A 120.2
C3 C4 C5 120.1(2)
C3 C4 H4A 120.0
C5 C4 H4A 120.0
C4 C5 C6 120.6(2)
C4 C5 H5A 119.7
C6 C5 H5A 119.7
C5 C6 C1 118.7(2)
C5 C6 C7 121.5(2)
C1 C6 C7 119.5(2)
O1 C7 C8 122.3(2)
O1 C7 C6 117.2(2)
C8 C7 C6 120.56(18)
C9 C8 C13 117.07(18)
C9 C8 C7 120.94(19)
C13 C8 C7 121.98(18)
C10 C9 C8 125.14(19)
C10 C9 H9A 117.4
C8 C9 H9A 117.4
C9 C10 C11 116.78(18)
C9 C10 C14 121.08(19)
C11 C10 C14 122.04(18)
N2 C11 C12 120.2(2)
N2 C11 C10 121.1(2)
C12 C11 C10 118.65(19)
C13 C12 C11 123.7(2)
C13 C12 H12A 118.1
C11 C12 H12A 118.1
N1 C13 C12 120.1(2)
N1 C13 C8 121.3(2)
C12 C13 C8 118.60(18)
O2 C14 C10 122.1(2)
O2 C14 C15 117.56(18)
C10 C14 C15 120.34(18)
C16 C15 C20 118.3(2)
C16 C15 C14 123.33(19)
C20 C15 C14 118.21(19)
C17 C16 C15 121.0(2)
C17 C16 H16A 119.5
C15 C16 H16A 119.5
C18 C17 C16 119.8(2)
C18 C17 H17A 120.1
C16 C17 H17A 120.1
C19 C18 C17 120.0(2)
C19 C18 H18A 120.0
C17 C18 H18A 120.0
C18 C19 C20 120.4(2)
C18 C19 H19A 119.8
C20 C19 H19A 119.8
C19 C20 C15 120.6(2)
C19 C20 H20A 119.7
C15 C20 H20A 119.7

loop_
_geom_bond_atom_site_label_1
_geom_bond_atom_site_label_2
_geom_bond_distance
N1 C13 1.353(3)
N1 H1A 0.8600
N1 H1B 0.8600
O1 C7 1.230(3)
C1 C2 1.380(3)
C1 C6 1.384(3)
C1 H1C 0.9300
O2 C14 1.236(2)
N2 C11 1.342(3)
N2 H2A 0.8600
N2 H2B 0.8600
C2 C3 1.364(4)
C2 H2C 0.9300
C3 C4 1.371(4)
C3 H3A 0.9300
C4 C5 1.384(3)
C4 H4A 0.9300
C5 C6 1.384(3)
C5 H5A 0.9300
C6 C7 1.501(3)
C7 C8 1.457(3)
C8 C9 1.395(3)
C8 C13 1.439(3)
C9 C10 1.392(3)
C9 H9A 0.9300
C10 C11 1.442(3)
C10 C14 1.465(3)
C11 C12 1.391(3)
C12 C13 1.385(3)
C12 H12A 0.9300
C14 C15 1.496(3)
C15 C16 1.389(3)
C15 C20 1.394(3)
C16 C17 1.386(3)
C16 H16A 0.9300
C17 C18 1.378(4)
C17 H17A 0.9300
C18 C19 1.374(4)
C18 H18A 0.9300
C19 C20 1.381(3)
C19 H19A 0.9300
C20 H20A 0.9300

loop_
_geom_hbond_atom_site_label_D
_geom_hbond_atom_site_label_H
_geom_hbond_atom_site_label_A
_geom_hbond_site_symmetry_A
_geom_hbond_distance_DH
_geom_hbond_distance_HA
_geom_hbond_distance_DA
_geom_hbond_angle_DHA
_geom_hbond_publ_flag
N1 H1B O1 . 0.86 2.04 2.676(3) 130 yes
N2 H2B O2 . 0.86 2.05 2.688(3) 131 yes
C19 H19A Cg1 4_555 0.93 2.79 3.555(3) 140 yes
N1 H1A Cg2 2_555 0.86 2.71 3.550(2) 167 yes

loop_
_geom_torsion_atom_site_label_1
_geom_torsion_atom_site_label_2
_geom_torsion_atom_site_label_3
_geom_torsion_atom_site_label_4
_geom_torsion
C6 C1 C2 C3 -1.2(4)
C1 C2 C3 C4 0.6(4)
C2 C3 C4 C5 0.3(4)
C3 C4 C5 C6 -0.7(4)
C4 C5 C6 C1 0.1(3)
C4 C5 C6 C7 -174.0(2)
C2 C1 C6 C5 0.8(3)
C2 C1 C6 C7 175.0(2)
C5 C6 C7 O1 122.8(3)
C1 C6 C7 O1 -51.2(3)
C5 C6 C7 C8 -56.6(3)
C1 C6 C7 C8 129.3(2)
O1 C7 C8 C9 169.7(2)
C6 C7 C8 C9 -11.0(3)
O1 C7 C8 C13 -9.2(4)
C6 C7 C8 C13 170.2(2)
C13 C8 C9 C10 -0.7(3)
C7 C8 C9 C10 -179.60(19)
C8 C9 C10 C11 1.7(3)
C8 C9 C10 C14 177.93(19)
C9 C10 C11 N2 178.84(19)
C14 C10 C11 N2 2.6(3)
C9 C10 C11 C12 -1.4(3)
C14 C10 C11 C12 -177.56(19)
N2 C11 C12 C13 179.9(2)
C10 C11 C12 C13 0.1(3)
C11 C12 C13 N1 -177.7(2)
C11 C12 C13 C8 0.9(3)
C9 C8 C13 N1 177.98(19)
C7 C8 C13 N1 -3.1(3)
C9 C8 C13 C12 -0.6(3)
C7 C8 C13 C12 178.3(2)
C9 C10 C14 O2 -164.4(2)
C11 C10 C14 O2 11.6(3)
C9 C10 C14 C15 14.6(3)
C11 C10 C14 C15 -169.40(18)
O2 C14 C15 C16 -132.7(2)
C10 C14 C15 C16 48.2(3)
O2 C14 C15 C20 42.3(3)
C10 C14 C15 C20 -136.8(2)
C20 C15 C16 C17 0.3(3)
C14 C15 C16 C17 175.3(2)
C15 C16 C17 C18 0.3(4)
C16 C17 C18 C19 0.0(4)
C17 C18 C19 C20 -0.9(4)
C18 C19 C20 C15 1.4(4)
C16 C15 C20 C19 -1.1(3)
C14 C15 C20 C19 -176.4(2)

loop_
_cod_related_entry_id
_cod_related_entry_database
_cod_related_entry_code
1 ChemSpider 483363
